data_7108204
loop_
_publ_author_name
'Na Zhao'
'Zhiyong Yang'
'Jacky W. Y. Lam'
'Herman H. Y. Sung'
'Ni Xie'
'Sijie Chen'
'Huimin Su'
'Meng Gao'
'Ian D. Williams'
'Kam Sing Wong'
'Ben Zhong Tang'

_publ_section_title
;
 Benzothiazolium-functionalized tetraphenylethene: an AIE luminogen with
 tunable solid-state emission
;
_journal_name_full Chem.Commun.
_journal_page_first 8637
_journal_paper_doi 10.1039/c2cc33780k
_journal_volume 48
_journal_year 2012
_chemical_formula_moiety 'C37 H30 N S, F6 P'
_chemical_formula_sum 'C37 H30 F6 N P S'
_chemical_formula_weight 665.65
_chemical_name_systematic
;
?
;
_space_group_IT_number 2
_space_group_name_Hall '-P 1'
_symmetry_cell_setting triclinic
_symmetry_space_group_name_Hall '-P 1'
_symmetry_space_group_name_H-M 'P -1'
_atom_sites_solution_hydrogens geom
_atom_sites_solution_primary direct
_atom_sites_solution_secondary difmap
_audit_creation_date 2011-11-11
_audit_creation_method
;
Olex2 1.1-beta
(compiled Nov 1 2011 20:42:30, GUI svn.r3906)
;
_cell_angle_alpha 73.460(5)
_cell_angle_beta 76.508(4)
_cell_angle_gamma 84.393(4)
_cell_formula_units_Z 4
_cell_length_a 9.6816(4)
_cell_length_b 17.8079(10)
_cell_length_c 20.1801(10)
_cell_measurement_reflns_used 6420
_cell_measurement_temperature 173.1(5)
_cell_measurement_theta_max 71.4595
_cell_measurement_theta_min 4.6777
_cell_volume 3241.4(3)
_computing_cell_refinement
;
CrysAlisPro, Agilent Technologies,
Version 1.171.35.15 (release 03-08-2011 CrysAlis171 .NET)
(compiled Aug 3 2011,13:03:54)
;
_computing_data_collection
;
CrysAlisPro, Agilent Technologies,
Version 1.171.35.15 (release 03-08-2011 CrysAlis171 .NET)
(compiled Aug 3 2011,13:03:54)
;
_computing_data_reduction
;
CrysAlisPro, Agilent Technologies,
Version 1.171.35.15 (release 03-08-2011 CrysAlis171 .NET)
(compiled Aug 3 2011,13:03:54)
;
_computing_molecular_graphics
;
O. V. Dolomanov, L. J. Bourhis, R. J. Gildea, J. A. K. Howard and H. Puschmann,
OLEX2: a complete structure solution, refinement and analysis program.
J. Appl. Cryst. (2009). 42, 339-341.
;
_computing_publication_material
;
O. V. Dolomanov, L. J. Bourhis, R. J. Gildea, J. A. K. Howard and H. Puschmann,
OLEX2: a complete structure solution, refinement and analysis program.
J. Appl. Cryst. (2009). 42, 339-341.
;
_computing_structure_refinement
;
XL, G.M. Sheldrick, Acta Cryst.
(2008). A64, 112-122
;
_computing_structure_solution
;
XS, G.M. Sheldrick, Acta Cryst.
(2008). A64, 112-122
;
_diffrn_ambient_temperature 173.1(5)
_diffrn_detector_area_resol_mean 15.9578
_diffrn_measured_fraction_theta_full 0.985
_diffrn_measured_fraction_theta_max 0.985
_diffrn_measurement_details
;
1 omega 84.00 123.00 1.0000 22.0000
omega____ theta____ kappa____ phi______ frames
- 110.0000 38.0000 90.0000 39

2 omega 46.00 79.00 1.0000 22.0000
omega____ theta____ kappa____ phi______ frames
- 110.0000 -50.0000 -30.0000 33

3 omega 33.00 77.00 1.0000 5.0000
omega____ theta____ kappa____ phi______ frames
- 0.0000 -178.0000 -90.0000 44

4 omega -106.00 -18.00 1.0000 7.0000
omega____ theta____ kappa____ phi______ frames
- -55.0000 125.0000 60.0000 88

5 omega -18.00 97.00 1.0000 7.0000
omega____ theta____ kappa____ phi______ frames
- 55.0000 -19.0000 -150.0000 115

6 omega -9.00 75.00 1.0000 7.0000
omega____ theta____ kappa____ phi______ frames
- 55.0000 -57.0000 -30.0000 84

7 omega 26.00 124.00 1.0000 7.0000
omega____ theta____ kappa____ phi______ frames
- 55.0000 77.0000 -180.0000 98

8 omega -87.00 -23.00 1.0000 22.0000
omega____ theta____ kappa____ phi______ frames
- -64.0000 64.0000 -30.0000 64

9 omega 122.00 178.00 1.0000 22.0000
omega____ theta____ kappa____ phi______ frames
- 110.0000 38.0000 0.0000 56

10 omega 39.00 71.00 1.0000 22.0000
omega____ theta____ kappa____ phi______ frames
- 110.0000 -38.0000 120.0000 32

11 omega 41.00 72.00 1.0000 22.0000
omega____ theta____ kappa____ phi______ frames
- 110.0000 -25.0000 -30.0000 31

12 omega 39.00 72.00 1.0000 22.0000
omega____ theta____ kappa____ phi______ frames
- 110.0000 -25.0000 60.0000 33

13 omega 41.00 67.00 1.0000 22.0000
omega____ theta____ kappa____ phi______ frames
- 110.0000 -38.0000 -60.0000 26

14 omega 40.00 81.00 1.0000 22.0000
omega____ theta____ kappa____ phi______ frames
- 110.0000 -50.0000 90.0000 41

15 omega 41.00 70.00 1.0000 22.0000
omega____ theta____ kappa____ phi______ frames
- 110.0000 -92.0000 60.0000 29

16 omega 37.00 72.00 1.0000 22.0000
omega____ theta____ kappa____ phi______ frames
- 110.0000 -25.0000 -120.0000 35

17 omega 46.00 72.00 1.0000 22.0000
omega____ theta____ kappa____ phi______ frames
- 110.0000 -25.0000 30.0000 26

18 omega 81.00 143.00 1.0000 22.0000
omega____ theta____ kappa____ phi______ frames
- 110.0000 -92.0000 60.0000 62

19 omega 40.00 65.00 1.0000 22.0000
omega____ theta____ kappa____ phi______ frames
- 110.0000 -38.0000 -180.0000 25

20 omega 42.00 105.00 1.0000 22.0000
omega____ theta____ kappa____ phi______ frames
- 110.0000 12.0000 -30.0000 63

21 omega 122.00 174.00 1.0000 22.0000
omega____ theta____ kappa____ phi______ frames
- 110.0000 12.0000 -30.0000 52

22 omega 46.00 83.00 1.0000 22.0000
omega____ theta____ kappa____ phi______ frames
- 110.0000 -50.0000 -150.0000 37

23 omega 38.00 127.00 1.0000 22.0000
omega____ theta____ kappa____ phi______ frames
- 110.0000 -92.0000 -150.0000 89

24 omega 38.00 148.00 1.0000 22.0000
omega____ theta____ kappa____ phi______ frames
- 110.0000 -92.0000 -30.0000 110

25 omega 85.00 112.00 1.0000 22.0000
omega____ theta____ kappa____ phi______ frames
- 110.0000 38.0000 0.0000 27
;
_diffrn_measurement_device 'kappa diffractometer'
_diffrn_measurement_device_type 'Xcalibur, Sapphire3, Gemini ultra'
_diffrn_measurement_method '\w scans'
_diffrn_orient_matrix_UB_11 0.0200557000
_diffrn_orient_matrix_UB_12 0.0689792000
_diffrn_orient_matrix_UB_13 0.0283715000
_diffrn_orient_matrix_UB_21 0.1624751000
_diffrn_orient_matrix_UB_22 -0.0125176000
_diffrn_orient_matrix_UB_23 -0.0199729000
_diffrn_orient_matrix_UB_31 0.0027072000
_diffrn_orient_matrix_UB_32 0.0569076000
_diffrn_orient_matrix_UB_33 -0.0738008000
_diffrn_radiation_monochromator mirror
_diffrn_radiation_probe x-ray
_diffrn_radiation_type CuK\a
_diffrn_radiation_wavelength 1.5418
_diffrn_reflns_av_R_equivalents 0.0505
_diffrn_reflns_av_unetI/netI 0.0535
_diffrn_reflns_limit_h_max 11
_diffrn_reflns_limit_h_min -11
_diffrn_reflns_limit_k_max 21
_diffrn_reflns_limit_k_min -21
_diffrn_reflns_limit_l_max 18
_diffrn_reflns_limit_l_min -24
_diffrn_reflns_number 20032
_diffrn_reflns_theta_full 66.50
_diffrn_reflns_theta_max 66.99
_diffrn_reflns_theta_min 4.68
_diffrn_source 'sealed X-ray tube'
_diffrn_source_current 30
_diffrn_source_power 1.5
_diffrn_source_target Cu
_diffrn_source_voltage 50
_exptl_absorpt_coefficient_mu 1.895
_exptl_absorpt_correction_T_max 1.00000
_exptl_absorpt_correction_T_min 0.91989
_exptl_absorpt_correction_type multi-scan
_exptl_absorpt_process_details
;
CrysAlisPro, Agilent Technologies,
Version 1.171.35.15 (release 03-08-2011 CrysAlis171 .NET)
(compiled Aug 3 2011,13:03:54)
Empirical absorption correction using spherical harmonics,
implemented in SCALE3 ABSPACK scaling algorithm.
;
_exptl_crystal_colour yellow
_exptl_crystal_density_diffrn 1.364
_exptl_crystal_density_method 'not measured'
_exptl_crystal_description block
_exptl_crystal_F_000 1376
_exptl_crystal_size_max 0.38
_exptl_crystal_size_mid 0.35
_exptl_crystal_size_min 0.15
_refine_diff_density_max 0.895
_refine_diff_density_min -0.652
_refine_diff_density_rms 0.089
_refine_ls_extinction_method none
_refine_ls_goodness_of_fit_ref 1.035
_refine_ls_hydrogen_treatment constr
_refine_ls_matrix_type full
_refine_ls_number_parameters 855
_refine_ls_number_reflns 11388
_refine_ls_number_restraints 132
_refine_ls_restrained_S_all 1.158
_refine_ls_R_factor_all 0.0895
_refine_ls_R_factor_gt 0.0751
_refine_ls_shift/su_max 0.000
_refine_ls_shift/su_mean 0.000
_refine_ls_structure_factor_coef Fsqd
_refine_ls_weighting_details 'calc w=1/[\s^2^(Fo^2^)+(0.1527P)^2^+0.6140P] where P=(Fo^2^+2Fc^2^)/3'
_refine_ls_weighting_scheme calc
_refine_ls_wR_factor_gt 0.2030
_refine_ls_wR_factor_ref 0.2193
_reflns_number_gt 8948
_reflns_number_total 11388
_reflns_threshold_expression >2sigma(I)
_cod_data_source_file c2cc33780k.txt
_cod_data_source_block na1cult
_cod_original_sg_symbol_H-M P-1
_cod_database_code 7108204
_reflns_odcompleteness_completeness 98.61
_reflns_odcompleteness_iscentric 1
_reflns_odcompleteness_theta 68.13

loop_
_space_group_symop_id
_space_group_symop_operation_xyz
1 'x, y, z'
2 '-x, -y, -z'

loop_
_atom_site_label
_atom_site_type_symbol
_atom_site_fract_x
_atom_site_fract_y
_atom_site_fract_z
_atom_site_U_iso_or_equiv
_atom_site_adp_type
_atom_site_occupancy
_atom_site_symmetry_multiplicity
_atom_site_calc_flag
_atom_site_refinement_flags
_atom_site_disorder_assembly
_atom_site_disorder_group
S1 S 0.93534(7) 0.14833(4) 0.46572(4) 0.0326(2) Uani 1 1 d . . .
C1 C 0.9158(3) 0.22725(17) 0.39482(16) 0.0322(6) Uani 1 1 d . . .
C2 C 1.0215(4) 0.2737(2) 0.34558(18) 0.0426(8) Uani 1 1 d . . .
H2 H 1.1187 0.2639 0.3480 0.051 Uiso 1 1 calc R . .
C3 C 0.9807(4) 0.3342(2) 0.29339(19) 0.0493(9) Uani 1 1 d . . .
H3 H 1.0505 0.3665 0.2588 0.059 Uiso 1 1 calc R . .
C4 C 0.8376(5) 0.3486(2) 0.2908(2) 0.0520(9) Uani 1 1 d . . .
H4 H 0.8123 0.3909 0.2543 0.062 Uiso 1 1 calc R . .
C5 C 0.7321(4) 0.3039(2) 0.33922(18) 0.0424(8) Uani 1 1 d . . .
H5 H 0.6349 0.3145 0.3370 0.051 Uiso 1 1 calc R . .
C6 C 0.7736(3) 0.24204(17) 0.39199(16) 0.0329(6) Uani 1 1 d . . .
N7 N 0.6847(3) 0.19039(14) 0.44795(13) 0.0299(5) Uani 1 1 d . . .
C8 C 0.7545(3) 0.13765(17) 0.49073(15) 0.0286(6) Uani 1 1 d . . .
C9 C 0.5277(3) 0.19685(19) 0.45563(18) 0.0371(7) Uani 1 1 d . . .
H9A H 0.4965 0.2528 0.4450 0.045 Uiso 1 1 calc R . .
H9B H 0.4812 0.1710 0.5051 0.045 Uiso 1 1 calc R . .
C10 C 0.4825(4) 0.1591(2) 0.4064(2) 0.0510(9) Uani 1 1 d . . .
H10A H 0.5279 0.1849 0.3574 0.076 Uiso 1 1 calc R . .
H10B H 0.3790 0.1645 0.4121 0.076 Uiso 1 1 calc R . .
H10C H 0.5113 0.1034 0.4177 0.076 Uiso 1 1 calc R . .
C11 C 0.6909(3) 0.07844(17) 0.55280(15) 0.0307(6) Uani 1 1 d . . .
H11 H 0.5912 0.0721 0.5634 0.037 Uiso 1 1 calc R . .
C12 C 0.7692(3) 0.03246(18) 0.59551(16) 0.0325(6) Uani 1 1 d . . .
H12 H 0.8688 0.0394 0.5815 0.039 Uiso 1 1 calc R . .
C13 C 0.7201(3) -0.02737(17) 0.66133(16) 0.0313(6) Uani 1 1 d . . .
C14 C 0.5765(3) -0.04322(19) 0.68922(16) 0.0349(7) Uani 1 1 d . . .
H14 H 0.5068 -0.0147 0.6647 0.042 Uiso 1 1 calc R . .
C15 C 0.5351(3) -0.10008(19) 0.75220(16) 0.0344(7) Uani 1 1 d . . .
H15 H 0.4374 -0.1117 0.7695 0.041 Uiso 1 1 calc R . .
C16 C 0.6345(3) -0.14080(17) 0.79084(15) 0.0302(6) Uani 1 1 d . . .
C17 C 0.7780(3) -0.1250(2) 0.76291(17) 0.0406(8) Uani 1 1 d . . .
H17 H 0.8473 -0.1527 0.7881 0.049 Uiso 1 1 calc R . .
C18 C 0.8208(3) -0.0693(2) 0.69864(18) 0.0409(8) Uani 1 1 d . . .
H18 H 0.9189 -0.0597 0.6800 0.049 Uiso 1 1 calc R . .
C20 C 0.5875(3) -0.20097(16) 0.85991(15) 0.0293(6) Uani 1 1 d . . .
C21 C 0.5358(3) -0.27360(17) 0.85339(16) 0.0330(6) Uani 1 1 d . . .
C22 C 0.4169(3) -0.31210(18) 0.90049(17) 0.0365(7) Uani 1 1 d . . .
H22 H 0.3686 -0.2927 0.9393 0.044 Uiso 1 1 calc R . .
C23 C 0.3698(4) -0.37856(19) 0.89057(19) 0.0426(7) Uani 1 1 d . . .
H23 H 0.2907 -0.4049 0.9234 0.051 Uiso 1 1 calc R . .
C24 C 0.4357(4) -0.4067(2) 0.8340(2) 0.0488(9) Uani 1 1 d . . .
H24 H 0.4011 -0.4515 0.8273 0.059 Uiso 1 1 calc R . .
C25 C 0.5535(5) -0.3693(2) 0.78666(19) 0.0488(9) Uani 1 1 d . . .
H25 H 0.6019 -0.3890 0.7481 0.059 Uiso 1 1 calc R . .
C26 C 0.5985(4) -0.30330(19) 0.79673(17) 0.0409(7) Uani 1 1 d . . .
H26 H 0.6766 -0.2768 0.7631 0.049 Uiso 1 1 calc R . .
C30 C 0.5974(3) -0.18587(17) 0.92093(16) 0.0322(6) Uani 1 1 d . . .
C31 C 0.6450(3) -0.10734(17) 0.91812(15) 0.0329(6) Uani 1 1 d . . .
C32 C 0.7770(4) -0.1007(2) 0.93176(19) 0.0429(8) Uani 1 1 d . . .
H32 H 0.8343 -0.1465 0.9453 0.051 Uiso 1 1 calc R . .
C33 C 0.8255(4) -0.0279(2) 0.9258(2) 0.0499(9) Uani 1 1 d . . .
H33 H 0.9170 -0.0240 0.9339 0.060 Uiso 1 1 calc R . .
C34 C 0.7417(4) 0.0391(2) 0.9083(2) 0.0464(8) Uani 1 1 d . . .
H34 H 0.7750 0.0889 0.9045 0.056 Uiso 1 1 calc R . .
C35 C 0.6088(4) 0.03288(19) 0.89622(19) 0.0431(8) Uani 1 1 d . . .
H35 H 0.5501 0.0786 0.8848 0.052 Uiso 1 1 calc R . .
C36 C 0.5608(3) -0.03983(18) 0.90075(16) 0.0336(6) Uani 1 1 d . . .
H36 H 0.4698 -0.0435 0.8919 0.040 Uiso 1 1 calc R . .
C41 C 0.5619(3) -0.24178(18) 0.99279(16) 0.0322(6) Uani 1 1 d . . .
C42 C 0.6138(4) -0.3190(2) 1.0066(2) 0.0460(8) Uani 1 1 d . . .
H42 H 0.6740 -0.3375 0.9697 0.055 Uiso 1 1 calc R . .
C43 C 0.5778(5) -0.3693(2) 1.0742(2) 0.0596(11) Uani 1 1 d . . .
H43 H 0.6145 -0.4218 1.0833 0.071 Uiso 1 1 calc R . .
C44 C 0.4894(5) -0.3437(3) 1.1284(2) 0.0619(11) Uani 1 1 d . . .
H44 H 0.4641 -0.3786 1.1744 0.074 Uiso 1 1 calc R . .
C45 C 0.4377(5) -0.2668(3) 1.11524(19) 0.0538(10) Uani 1 1 d . . .
H45 H 0.3767 -0.2487 1.1521 0.065 Uiso 1 1 calc R . .
C46 C 0.4758(4) -0.2160(2) 1.04741(17) 0.0392(7) Uani 1 1 d . . .
H46 H 0.4421 -0.1629 1.0388 0.047 Uiso 1 1 calc R . .
S2 S 0.41554(8) 0.65633(4) 0.45928(4) 0.0341(2) Uani 1 1 d . . .
C51 C 0.3938(4) 0.73450(18) 0.38796(16) 0.0352(7) Uani 1 1 d . . .
C52 C 0.4971(4) 0.7804(2) 0.3375(2) 0.0478(8) Uani 1 1 d . . .
H52 H 0.5949 0.7707 0.3385 0.057 Uiso 1 1 calc R . .
C53 C 0.4533(5) 0.8407(2) 0.2856(2) 0.0577(11) Uani 1 1 d . . .
H53 H 0.5220 0.8732 0.2504 0.069 Uiso 1 1 calc R . .
C54 C 0.3105(5) 0.8544(2) 0.2841(2) 0.0570(11) Uani 1 1 d . . .
H54 H 0.2837 0.8960 0.2475 0.068 Uiso 1 1 calc R . .
C55 C 0.2057(4) 0.80952(19) 0.33419(18) 0.0429(8) Uani 1 1 d . . .
H55 H 0.1081 0.8197 0.3330 0.051 Uiso 1 1 calc R . .
C56 C 0.2498(3) 0.74869(17) 0.38652(16) 0.0335(6) Uani 1 1 d . . .
N57 N 0.1630(3) 0.69719(14) 0.44333(12) 0.0281(5) Uani 1 1 d . . .
C58 C 0.2349(3) 0.64471(16) 0.48559(15) 0.0280(6) Uani 1 1 d . . .
C59 C 0.0061(3) 0.70079(18) 0.45149(16) 0.0328(6) Uani 1 1 d . . .
H59A H -0.0277 0.7562 0.4377 0.039 Uiso 1 1 calc R . .
H59B H -0.0396 0.6777 0.5017 0.039 Uiso 1 1 calc R . .
C60 C -0.0354(4) 0.6565(2) 0.4057(2) 0.0493(9) Uani 1 1 d . . .
H60A H 0.0132 0.6779 0.3563 0.074 Uiso 1 1 calc R . .
H60B H -0.1384 0.6618 0.4094 0.074 Uiso 1 1 calc R . .
H60C H -0.0078 0.6009 0.4216 0.074 Uiso 1 1 calc R . .
C61 C 0.1714(3) 0.58623(17) 0.54774(15) 0.0296(6) Uani 1 1 d . . .
H61 H 0.0709 0.5829 0.5604 0.036 Uiso 1 1 calc R . .
C62 C 0.2506(3) 0.53606(17) 0.58842(16) 0.0309(6) Uani 1 1 d . . .
H62 H 0.3508 0.5391 0.5727 0.037 Uiso 1 1 calc R . .
C63 C 0.1975(3) 0.47764(16) 0.65408(15) 0.0291(6) Uani 1 1 d . . .
C64 C 0.2947(3) 0.42547(19) 0.68631(18) 0.0388(7) Uani 1 1 d . . .
H64 H 0.3931 0.4288 0.6649 0.047 Uiso 1 1 calc R . .
C65 C 0.2497(3) 0.36893(19) 0.74907(17) 0.0375(7) Uani 1 1 d . . .
H65 H 0.3170 0.3325 0.7693 0.045 Uiso 1 1 calc R . .
C66 C 0.1065(3) 0.36486(17) 0.78293(16) 0.0310(6) Uani 1 1 d . . .
C67 C 0.0080(3) 0.41675(17) 0.75053(16) 0.0318(6) Uani 1 1 d . . .
H67 H -0.0902 0.4139 0.7725 0.038 Uiso 1 1 calc R . .
C68 C 0.0526(3) 0.47187(18) 0.68710(16) 0.0315(6) Uani 1 1 d . . .
H68 H -0.0153 0.5064 0.6655 0.038 Uiso 1 1 calc R . .
C70 C 0.0627(3) 0.30482(17) 0.85198(16) 0.0313(6) Uani 1 1 d . . .
C71 C 0.1071(4) 0.22309(17) 0.84945(17) 0.0373(7) Uani 1 1 d . . .
C72 C 0.0708(5) 0.1924(2) 0.80120(19) 0.0501(9) Uani 1 1 d . . .
H72 H 0.0157 0.2241 0.7697 0.060 Uiso 1 1 calc R . .
C73 C 0.1106(6) 0.1176(2) 0.7963(2) 0.0613(12) Uani 1 1 d . . .
H73 H 0.0799 0.0971 0.7638 0.074 Uiso 1 1 calc R . .
C74 C 0.1976(5) 0.0723(2) 0.8405(2) 0.0598(11) Uani 1 1 d . . .
H74 H 0.2282 0.0209 0.8375 0.072 Uiso 1 1 calc R . .
C75 C 0.2385(4) 0.1020(2) 0.8879(2) 0.0533(9) Uani 1 1 d . . .
H75 H 0.2966 0.0709 0.9181 0.064 Uiso 1 1 calc R . .
C76 C 0.1955(4) 0.1779(2) 0.89236(19) 0.0427(7) Uani 1 1 d . . .
H76 H 0.2264 0.1987 0.9246 0.051 Uiso 1 1 calc R . .
C80 C -0.0113(3) 0.32458(18) 0.91011(16) 0.0329(6) Uani 1 1 d . . .
C81 C -0.0501(3) 0.40846(17) 0.90815(15) 0.0318(6) Uani 1 1 d . . .
C82 C -0.1928(3) 0.4332(2) 0.92086(18) 0.0401(7) Uani 1 1 d . . .
H82 H -0.2650 0.3959 0.9341 0.048 Uiso 1 1 calc R . .
C83 C -0.2300(4) 0.5120(2) 0.9143(2) 0.0481(8) Uani 1 1 d . . .
H83 H -0.3272 0.5288 0.9212 0.058 Uiso 1 1 calc R . .
C84 C -0.1254(4) 0.5658(2) 0.89779(19) 0.0457(8) Uani 1 1 d . . .
H84 H -0.1507 0.6197 0.8932 0.055 Uiso 1 1 calc R . .
C85 C 0.0167(4) 0.5414(2) 0.88787(19) 0.0449(8) Uani 1 1 d . . .
H85 H 0.0884 0.5785 0.8771 0.054 Uiso 1 1 calc R . .
C86 C 0.0538(3) 0.46340(18) 0.89361(17) 0.0337(6) Uani 1 1 d . . .
H86 H 0.1512 0.4469 0.8876 0.040 Uiso 1 1 calc R . .
C91 C -0.0577(3) 0.26684(18) 0.98070(16) 0.0331(6) Uani 1 1 d . . .
C92 C -0.1236(3) 0.19749(19) 0.98855(19) 0.0409(7) Uani 1 1 d . . .
H92 H -0.1396 0.1854 0.9481 0.049 Uiso 1 1 calc R . .
C93 C -0.1656(4) 0.1463(2) 1.0550(2) 0.0516(9) Uani 1 1 d . . .
H93 H -0.2097 0.0991 1.0598 0.062 Uiso 1 1 calc R . .
C94 C -0.1440(4) 0.1631(2) 1.1140(2) 0.0560(10) Uani 1 1 d . . .
H94 H -0.1733 0.1276 1.1593 0.067 Uiso 1 1 calc R . .
C95 C -0.0791(4) 0.2324(2) 1.10783(18) 0.0466(8) Uani 1 1 d . . .
H95 H -0.0641 0.2439 1.1487 0.056 Uiso 1 1 calc R . .
C96 C -0.0369(3) 0.28407(18) 1.04141(16) 0.0346(7) Uani 1 1 d . . .
H96 H 0.0063 0.3314 1.0369 0.042 Uiso 1 1 calc R . .
P1 P 0.69090(9) 0.55472(6) 0.59976(5) 0.0436(3) Uani 1 1 d D . .
F1 F 0.6073(7) 0.5058(4) 0.5703(4) 0.0513(19) Uiso 0.40 1 d PD A 2
F1A F 0.6879(8) 0.4647(4) 0.6494(4) 0.0578(17) Uiso 0.40 1 d PD A 1
F1B F 0.6682(16) 0.4555(7) 0.6294(9) 0.066(4) Uiso 0.20 1 d PD A 3
F2 F 0.8421(2) 0.53195(14) 0.55812(13) 0.0543(6) Uani 1 1 d . A .
F2A F 0.6115(5) 0.5267(4) 0.5489(4) 0.0285(11) Uiso 0.40 1 d PD A 1
F2B F 0.6275(17) 0.5560(11) 0.5352(8) 0.074(5) Uiso 0.20 1 d PD A 3
F3 F 0.6921(6) 0.6312(3) 0.5263(3) 0.0489(14) Uiso 0.40 1 d PD A 2
F3A F 0.6919(7) 0.6421(4) 0.5498(4) 0.0567(16) Uiso 0.40 1 d PD A 1
F3B F 0.7078(18) 0.6424(7) 0.5915(10) 0.084(4) Uiso 0.20 1 d PD A 3
F4 F 0.7778(6) 0.6128(4) 0.6238(3) 0.0455(12) Uiso 0.40 1 d PD A 2
F4A F 0.7662(6) 0.5795(4) 0.6515(4) 0.0542(14) Uiso 0.40 1 d PD A 1
F4B F 0.7407(11) 0.5338(7) 0.6782(5) 0.044(2) Uiso 0.20 1 d PD A 3
F5 F 0.5400(3) 0.5791(2) 0.64035(18) 0.0925(11) Uani 1 1 d . A .
F6 F 0.6941(7) 0.4917(4) 0.6660(4) 0.0621(17) Uiso 0.40 1 d PD A 2
P2 P 0.78512(9) 0.94637(6) 0.39680(5) 0.0435(3) Uani 1 1 d D . .
F11 F 0.7913(6) 0.8720(3) 0.4708(3) 0.0434(14) Uiso 0.40 1 d PD B 1
F11A F 0.7898(7) 0.8620(4) 0.4498(4) 0.0527(16) Uiso 0.40 1 d PD B 2
F11B F 0.7617(19) 0.8598(7) 0.4054(10) 0.087(4) Uiso 0.20 1 d PD B 3
F12 F 0.6942(6) 0.8871(4) 0.3764(3) 0.0444(12) Uiso 0.40 1 d PD B 1
F12A F 0.6995(7) 0.9167(5) 0.3514(4) 0.0616(17) Uiso 0.40 1 d PD B 2
F12B F 0.7298(14) 0.9697(9) 0.3208(6) 0.062(3) Uiso 0.20 1 d PD B 3
F13 F 0.7759(7) 1.0084(4) 0.3279(3) 0.0541(15) Uiso 0.40 1 d PD B 1
F13A F 0.7809(7) 1.0327(4) 0.3433(4) 0.0542(15) Uiso 0.40 1 d PD B 2
F13B F 0.8102(14) 1.0462(6) 0.3666(7) 0.056(3) Uiso 0.20 1 d PD B 3
F14 F 0.8706(7) 0.9995(4) 0.4212(4) 0.057(2) Uiso 0.40 1 d PD B 1
F14A F 0.8741(5) 0.9795(4) 0.4409(4) 0.0291(11) Uiso 0.40 1 d PD B 2
F14B F 0.860(2) 0.9471(13) 0.4567(9) 0.093(6) Uiso 0.20 1 d PD B 3
F15 F 0.6377(2) 0.97059(13) 0.44071(13) 0.0553(6) Uani 1 1 d . B .
F16 F 0.9326(3) 0.9210(2) 0.35347(18) 0.0864(10) Uani 1 1 d . B .

loop_
_atom_site_aniso_label
_atom_site_aniso_U_11
_atom_site_aniso_U_22
_atom_site_aniso_U_33
_atom_site_aniso_U_23
_atom_site_aniso_U_13
_atom_site_aniso_U_12
S1 0.0277(4) 0.0340(4) 0.0297(4) 0.0016(3) -0.0046(3) -0.0055(3)
C1 0.0380(16) 0.0294(14) 0.0250(14) -0.0029(11) -0.0017(12) -0.0067(12)
C2 0.0423(18) 0.0420(18) 0.0341(17) -0.0041(14) 0.0055(14) -0.0091(14)
C3 0.063(2) 0.0373(18) 0.0333(17) 0.0052(14) 0.0040(16) -0.0113(16)
C4 0.074(3) 0.0350(18) 0.0362(18) 0.0067(14) -0.0103(17) -0.0055(17)
C5 0.053(2) 0.0356(17) 0.0341(17) -0.0006(13) -0.0129(15) 0.0022(14)
C6 0.0402(16) 0.0286(14) 0.0269(14) -0.0031(12) -0.0058(12) -0.0037(12)
N7 0.0316(13) 0.0291(12) 0.0254(12) -0.0016(10) -0.0057(10) -0.0021(10)
C8 0.0293(14) 0.0286(14) 0.0259(14) -0.0042(11) -0.0056(11) -0.0025(11)
C9 0.0315(15) 0.0363(16) 0.0420(17) -0.0088(13) -0.0090(13) 0.0030(12)
C10 0.047(2) 0.054(2) 0.059(2) -0.0174(18) -0.0223(18) -0.0011(16)
C11 0.0311(14) 0.0325(14) 0.0252(14) -0.0021(11) -0.0039(11) -0.0080(11)
C12 0.0292(14) 0.0361(16) 0.0267(14) -0.0017(12) -0.0006(11) -0.0086(12)
C13 0.0328(15) 0.0289(14) 0.0277(14) -0.0018(11) -0.0030(12) -0.0061(11)
C14 0.0339(16) 0.0393(16) 0.0276(15) 0.0018(12) -0.0088(12) -0.0103(13)
C15 0.0323(15) 0.0404(16) 0.0264(14) -0.0014(12) -0.0026(12) -0.0135(12)
C16 0.0330(15) 0.0286(14) 0.0243(14) -0.0034(11) 0.0000(11) -0.0052(11)
C17 0.0291(15) 0.0439(18) 0.0328(16) 0.0095(13) -0.0004(12) -0.0008(13)
C18 0.0262(15) 0.0450(18) 0.0371(17) 0.0079(14) -0.0015(13) -0.0034(13)
C20 0.0298(14) 0.0273(14) 0.0248(14) -0.0034(11) 0.0021(11) -0.0039(11)
C21 0.0401(16) 0.0264(14) 0.0287(15) -0.0026(11) -0.0055(12) -0.0017(12)
C22 0.0339(15) 0.0367(16) 0.0354(16) -0.0064(13) -0.0046(13) -0.0024(12)
C23 0.0429(18) 0.0382(17) 0.0441(18) -0.0036(14) -0.0102(14) -0.0094(14)
C24 0.065(2) 0.0335(17) 0.051(2) -0.0058(15) -0.0241(18) -0.0045(15)
C25 0.071(3) 0.0398(18) 0.0348(18) -0.0140(14) -0.0048(16) -0.0037(17)
C26 0.0516(19) 0.0362(16) 0.0304(16) -0.0085(13) 0.0009(14) -0.0047(14)
C30 0.0278(14) 0.0333(15) 0.0320(15) -0.0060(12) -0.0039(11) 0.0000(11)
C31 0.0364(15) 0.0325(15) 0.0263(14) -0.0044(11) -0.0033(12) -0.0035(12)
C32 0.0363(17) 0.0407(17) 0.050(2) -0.0063(15) -0.0143(15) -0.0007(13)
C33 0.0401(18) 0.049(2) 0.062(2) -0.0111(17) -0.0170(17) -0.0076(15)
C34 0.052(2) 0.0374(17) 0.051(2) -0.0114(15) -0.0105(16) -0.0135(15)
C35 0.050(2) 0.0323(16) 0.0459(19) -0.0102(14) -0.0107(15) 0.0012(14)
C36 0.0305(15) 0.0322(15) 0.0366(16) -0.0078(12) -0.0070(12) 0.0005(12)
C41 0.0287(14) 0.0356(15) 0.0298(15) -0.0028(12) -0.0072(11) -0.0053(12)
C42 0.0422(18) 0.0435(18) 0.0444(19) -0.0011(15) -0.0100(15) 0.0052(14)
C43 0.057(2) 0.042(2) 0.068(3) 0.0152(18) -0.027(2) -0.0032(17)
C44 0.067(3) 0.068(3) 0.042(2) 0.0142(18) -0.0232(19) -0.023(2)
C45 0.063(2) 0.069(3) 0.0254(16) -0.0087(16) 0.0008(15) -0.019(2)
C46 0.0471(18) 0.0398(17) 0.0276(15) -0.0066(13) -0.0024(13) -0.0075(14)
S2 0.0278(4) 0.0336(4) 0.0352(4) -0.0020(3) -0.0032(3) -0.0051(3)
C51 0.0403(17) 0.0317(15) 0.0295(15) -0.0058(12) 0.0004(13) -0.0084(13)
C52 0.049(2) 0.0432(19) 0.0427(19) -0.0069(15) 0.0072(16) -0.0160(15)
C53 0.073(3) 0.043(2) 0.040(2) 0.0014(16) 0.0113(18) -0.0183(19)
C54 0.090(3) 0.0366(18) 0.0311(18) 0.0090(14) -0.0056(18) -0.0104(19)
C55 0.058(2) 0.0340(16) 0.0306(16) -0.0003(13) -0.0090(15) -0.0015(15)
C56 0.0439(17) 0.0274(14) 0.0248(14) -0.0027(11) -0.0022(12) -0.0062(12)
N57 0.0293(12) 0.0288(12) 0.0235(11) -0.0026(9) -0.0052(9) -0.0028(9)
C58 0.0289(14) 0.0266(13) 0.0273(14) -0.0044(11) -0.0068(11) -0.0024(11)
C59 0.0297(15) 0.0349(15) 0.0337(15) -0.0071(12) -0.0099(12) 0.0005(12)
C60 0.052(2) 0.054(2) 0.049(2) -0.0131(17) -0.0233(17) -0.0066(17)
C61 0.0313(14) 0.0306(14) 0.0239(13) -0.0024(11) -0.0041(11) -0.0060(11)
C62 0.0293(14) 0.0300(14) 0.0293(15) -0.0028(12) -0.0029(11) -0.0049(11)
C63 0.0322(15) 0.0257(13) 0.0244(13) -0.0002(11) -0.0028(11) -0.0055(11)
C64 0.0334(16) 0.0356(16) 0.0374(17) 0.0015(13) -0.0019(13) -0.0013(13)
C65 0.0375(16) 0.0331(15) 0.0317(16) 0.0034(12) -0.0040(13) 0.0035(13)
C66 0.0376(16) 0.0269(14) 0.0268(14) -0.0054(11) -0.0055(12) -0.0022(11)
C67 0.0325(15) 0.0334(15) 0.0271(14) -0.0035(12) -0.0055(11) -0.0061(12)
C68 0.0337(15) 0.0327(15) 0.0263(14) -0.0025(11) -0.0078(12) -0.0056(12)
C70 0.0340(15) 0.0266(14) 0.0297(15) -0.0030(11) -0.0047(12) -0.0037(11)
C71 0.0509(19) 0.0251(14) 0.0310(15) -0.0036(12) -0.0043(13) -0.0016(13)
C72 0.081(3) 0.0370(18) 0.0347(18) -0.0077(14) -0.0204(18) -0.0017(17)
C73 0.101(3) 0.042(2) 0.042(2) -0.0181(16) -0.001(2) -0.016(2)
C74 0.073(3) 0.0328(18) 0.057(2) -0.0073(16) 0.012(2) 0.0010(17)
C75 0.051(2) 0.0386(18) 0.057(2) -0.0041(16) -0.0010(17) 0.0123(16)
C76 0.0400(17) 0.0421(18) 0.0422(18) -0.0084(14) -0.0081(14) 0.0057(14)
C80 0.0313(15) 0.0338(15) 0.0343(16) -0.0077(12) -0.0088(12) -0.0042(12)
C81 0.0339(15) 0.0334(15) 0.0261(14) -0.0049(11) -0.0066(11) -0.0004(12)
C82 0.0335(16) 0.0432(18) 0.0412(18) -0.0092(14) -0.0055(13) -0.0029(13)
C83 0.0393(18) 0.0470(19) 0.053(2) -0.0110(16) -0.0068(15) 0.0095(15)
C84 0.052(2) 0.0362(17) 0.047(2) -0.0131(14) -0.0073(16) 0.0045(15)
C85 0.051(2) 0.0395(18) 0.0458(19) -0.0137(15) -0.0085(15) -0.0059(15)
C86 0.0318(15) 0.0331(15) 0.0370(16) -0.0104(12) -0.0075(12) -0.0016(12)
C91 0.0314(14) 0.0341(15) 0.0297(15) -0.0035(12) -0.0043(11) -0.0019(12)
C92 0.0359(16) 0.0364(16) 0.0464(19) -0.0074(14) -0.0035(14) -0.0064(13)
C93 0.0417(19) 0.0375(18) 0.060(2) 0.0026(16) 0.0024(16) -0.0072(15)
C94 0.047(2) 0.049(2) 0.044(2) 0.0146(16) 0.0066(16) 0.0055(16)
C95 0.051(2) 0.052(2) 0.0267(16) -0.0025(14) -0.0040(14) 0.0122(16)
C96 0.0376(16) 0.0330(15) 0.0296(15) -0.0041(12) -0.0072(12) 0.0028(12)
P1 0.0263(4) 0.0553(5) 0.0573(6) -0.0295(4) -0.0105(4) 0.0065(4)
F2 0.0272(10) 0.0641(14) 0.0680(15) -0.0212(11) -0.0022(9) 0.0062(9)
F5 0.0350(12) 0.169(3) 0.107(2) -0.099(2) -0.0137(14) 0.0250(16)
P2 0.0243(4) 0.0516(5) 0.0596(6) -0.0252(4) -0.0081(4) 0.0040(3)
F15 0.0270(10) 0.0543(12) 0.0741(16) -0.0138(11) 0.0031(10) 0.0038(9)
F16 0.0373(13) 0.144(3) 0.102(2) -0.084(2) -0.0093(13) 0.0198(15)

loop_
_atom_type_symbol
_atom_type_description
_atom_type_scat_dispersion_real
_atom_type_scat_dispersion_imag
_atom_type_scat_source
C C 0.0181 0.0091 'International Tables Vol C Tables 4.2.6.8 and 6.1.1.4'
H H 0.0000 0.0000 'International Tables Vol C Tables 4.2.6.8 and 6.1.1.4'
F F 0.0727 0.0534 'International Tables Vol C Tables 4.2.6.8 and 6.1.1.4'
N N 0.0311 0.0180 'International Tables Vol C Tables 4.2.6.8 and 6.1.1.4'
P P 0.2955 0.4335 'International Tables Vol C Tables 4.2.6.8 and 6.1.1.4'
S S 0.3331 0.5567 'International Tables Vol C Tables 4.2.6.8 and 6.1.1.4'

loop_
_geom_angle_atom_site_label_1
_geom_angle_atom_site_label_2
_geom_angle_atom_site_label_3
_geom_angle
C8 S1 C1 91.03(14)
C2 C1 S1 128.0(3)
C6 C1 S1 110.8(2)
C6 C1 C2 121.2(3)
C3 C2 C1 117.9(3)
C2 C3 C4 120.6(3)
C5 C4 C3 122.3(3)
C4 C5 C6 117.2(3)
C1 C6 C5 120.9(3)
C1 C6 N7 112.0(3)
C5 C6 N7 127.1(3)
C6 N7 C9 120.8(2)
C8 N7 C6 113.7(3)
C8 N7 C9 125.5(3)
N7 C8 S1 112.5(2)
N7 C8 C11 125.9(3)
C11 C8 S1 121.6(2)
N7 C9 C10 111.0(3)
C12 C11 C8 121.3(3)
C11 C12 C13 127.7(3)
C14 C13 C12 122.6(3)
C14 C13 C18 118.8(3)
C18 C13 C12 118.6(3)
C15 C14 C13 120.4(3)
C14 C15 C16 121.1(3)
C15 C16 C20 120.5(3)
C17 C16 C15 118.4(3)
C17 C16 C20 121.1(3)
C18 C17 C16 120.8(3)
C17 C18 C13 120.4(3)
C21 C20 C16 114.4(2)
C30 C20 C16 119.2(3)
C30 C20 C21 126.4(3)
C22 C21 C20 122.5(3)
C26 C21 C20 120.3(3)
C26 C21 C22 117.0(3)
C23 C22 C21 120.2(3)
C24 C23 C22 121.0(3)
C23 C24 C25 119.7(3)
C26 C25 C24 118.7(3)
C25 C26 C21 123.3(3)
C20 C30 C31 119.2(3)
C20 C30 C41 125.0(3)
C41 C30 C31 115.8(3)
C32 C31 C30 119.9(3)
C32 C31 C36 118.7(3)
C36 C31 C30 121.3(3)
C33 C32 C31 120.5(3)
C34 C33 C32 120.6(3)
C33 C34 C35 119.3(3)
C34 C35 C36 120.4(3)
C35 C36 C31 120.5(3)
C42 C41 C30 122.0(3)
C46 C41 C30 119.1(3)
C46 C41 C42 118.9(3)
C43 C42 C41 120.2(4)
C44 C43 C42 120.7(4)
C43 C44 C45 119.5(3)
C44 C45 C46 119.7(4)
C41 C46 C45 120.9(3)
C58 S2 C51 91.18(14)
C52 C51 S2 128.4(3)
C52 C51 C56 121.1(3)
C56 C51 S2 110.5(2)
C53 C52 C51 117.8(4)
C52 C53 C54 120.9(3)
C55 C54 C53 122.1(3)
C54 C55 C56 117.0(4)
C51 C56 N57 112.0(3)
C55 C56 C51 121.0(3)
C55 C56 N57 127.0(3)
C56 N57 C59 121.1(2)
C58 N57 C56 113.8(3)
C58 N57 C59 125.0(2)
N57 C58 S2 112.5(2)
N57 C58 C61 124.9(3)
C61 C58 S2 122.6(2)
N57 C59 C60 110.3(3)
C62 C61 C58 121.6(3)
C61 C62 C63 126.2(3)
C64 C63 C62 118.5(3)
C64 C63 C68 118.5(3)
C68 C63 C62 122.9(3)
C65 C64 C63 120.8(3)
C64 C65 C66 120.6(3)
C65 C66 C67 118.8(3)
C65 C66 C70 119.0(3)
C67 C66 C70 122.1(3)
C68 C67 C66 120.4(3)
C67 C68 C63 120.7(3)
C71 C70 C66 113.9(3)
C80 C70 C66 121.7(3)
C80 C70 C71 124.3(3)
C72 C71 C70 120.7(3)
C72 C71 C76 118.1(3)
C76 C71 C70 121.0(3)
C71 C72 C73 122.8(4)
C72 C73 C74 118.4(4)
C75 C74 C73 120.1(3)
C74 C75 C76 120.5(4)
C71 C76 C75 120.0(3)
C70 C80 C81 120.8(3)
C70 C80 C91 124.0(3)
C81 C80 C91 115.2(3)
C82 C81 C80 119.9(3)
C86 C81 C80 121.4(3)
C86 C81 C82 118.7(3)
C83 C82 C81 120.4(3)
C84 C83 C82 119.9(3)
C83 C84 C85 120.2(3)
C86 C85 C84 120.0(3)
C85 C86 C81 120.7(3)
C92 C91 C80 122.5(3)
C92 C91 C96 118.9(3)
C96 C91 C80 118.6(3)
C93 C92 C91 120.3(3)
C94 C93 C92 120.6(4)
C93 C94 C95 120.5(3)
C96 C95 C94 119.3(3)
C95 C96 C91 120.5(3)
F1 P1 F1A 71.8(4)
F1 P1 F1B 53.5(6)
F1 P1 F2 94.4(3)
F1 P1 F2A 17.2(3)
F1 P1 F2B 36.4(7)
F1 P1 F3 90.2(4)
F1 P1 F3A 106.7(4)
F1 P1 F4 174.5(4)
F1 P1 F4A 160.8(4)
F1 P1 F4B 130.6(5)
F1 P1 F5 85.8(3)
F1A P1 F1B 18.8(5)
F1A P1 F3 159.3(4)
F1A P1 F4 113.7(4)
F1A P1 F4B 60.2(5)
F2 P1 F1A 86.6(3)
F2 P1 F1B 84.8(5)
F2 P1 F2A 91.4(2)
F2 P1 F3 84.8(2)
F2 P1 F3A 93.4(3)
F2 P1 F4 85.2(2)
F2 P1 F4B 94.1(4)
F2A P1 F1A 88.5(4)
F2A P1 F1B 69.9(6)
F2A P1 F3 73.0(4)
F2A P1 F4 157.3(4)
F2A P1 F4B 147.8(5)
F2B P1 F1A 107.4(8)
F2B P1 F1B 88.7(9)
F2B P1 F2 89.2(6)
F2B P1 F2A 19.2(6)
F2B P1 F3 53.7(8)
F2B P1 F3A 71.0(8)
F2B P1 F4 138.0(8)
F2B P1 F4A 162.6(8)
F2B P1 F4B 166.9(8)
F2B P1 F5 90.4(6)
F3 P1 F1B 141.1(6)
F3A P1 F1A 178.5(5)
F3A P1 F1B 159.7(6)
F3A P1 F2A 90.0(4)
F3A P1 F3 19.2(3)
F3A P1 F4 67.9(4)
F3A P1 F4B 121.3(5)
F3B P1 F1 136.6(8)
F3B P1 F1A 148.5(8)
F3B P1 F1B 166.7(9)
F3B P1 F2 101.3(6)
F3B P1 F2A 121.3(8)
F3B P1 F2B 103.1(10)
F3B P1 F3 52.0(7)
F3B P1 F3A 33.0(6)
F3B P1 F4 38.5(7)
F3B P1 F4A 60.3(7)
F3B P1 F4B 88.6(8)
F3B P1 F5 77.8(6)
F4 P1 F1B 131.9(6)
F4 P1 F3 84.3(3)
F4 P1 F4B 55.0(4)
F4A P1 F1A 89.7(4)
F4A P1 F1B 108.4(6)
F4A P1 F2 89.3(2)
F4A P1 F2A 178.0(4)
F4A P1 F3 108.9(4)
F4A P1 F3A 91.8(4)
F4A P1 F4 24.7(2)
F4A P1 F4B 30.3(4)
F4A P1 F5 90.8(2)
F4B P1 F1B 79.0(7)
F4B P1 F3 139.1(5)
F5 P1 F1A 94.5(3)
F5 P1 F1B 96.2(5)
F5 P1 F2 178.9(2)
F5 P1 F2A 88.6(2)
F5 P1 F3 94.1(3)
F5 P1 F3A 85.6(3)
F5 P1 F4 94.4(2)
F5 P1 F4B 86.5(4)
F6 P1 F1 93.8(4)
F6 P1 F1A 24.4(3)
F6 P1 F1B 42.8(6)
F6 P1 F2 95.3(3)
F6 P1 F2A 111.0(4)
F6 P1 F2B 130.2(8)
F6 P1 F3 176.0(4)
F6 P1 F3A 157.0(5)
F6 P1 F3B 124.2(8)
F6 P1 F4 91.7(4)
F6 P1 F4A 67.1(4)
F6 P1 F4B 36.9(4)
F6 P1 F5 85.7(3)
F11 P2 F13B 138.8(5)
F11A P2 F11 17.3(3)
F11A P2 F12 70.5(4)
F11A P2 F12A 92.1(4)
F11A P2 F12B 126.7(6)
F11A P2 F13A 179.4(5)
F11A P2 F13B 155.3(6)
F11A P2 F14A 89.9(4)
F11A P2 F15 93.4(3)
F11A P2 F16 85.9(3)
F11B P2 F11 54.6(7)
F11B P2 F11A 37.7(7)
F11B P2 F12 35.9(7)
F11B P2 F12A 55.8(7)
F11B P2 F12B 89.1(9)
F11B P2 F13A 142.9(8)
F11B P2 F13B 166.5(9)
F11B P2 F14 141.3(8)
F11B P2 F14A 126.1(8)
F11B P2 F14B 105.8(11)
F11B P2 F15 100.8(7)
F11B P2 F16 78.6(7)
F12 P2 F11 85.2(3)
F12 P2 F12B 57.5(5)
F12 P2 F13B 133.5(5)
F12A P2 F11 107.1(4)
F12A P2 F12 22.0(3)
F12A P2 F12B 35.6(5)
F12A P2 F13A 88.5(4)
F12A P2 F13B 112.4(6)
F12A P2 F14A 177.9(4)
F12A P2 F16 91.5(3)
F12B P2 F11 142.6(6)
F12B P2 F13B 78.0(7)
F13 P2 F11 175.4(4)
F13 P2 F11A 158.3(4)
F13 P2 F11B 120.9(8)
F13 P2 F12 90.4(4)
F13 P2 F12A 68.5(4)
F13 P2 F12B 33.0(5)
F13 P2 F13A 22.3(3)
F13 P2 F13B 45.8(5)
F13 P2 F14 93.2(4)
F13 P2 F14A 109.5(4)
F13 P2 F14B 130.6(9)
F13 P2 F15 95.5(3)
F13 P2 F16 85.1(3)
F13A P2 F11 162.2(4)
F13A P2 F12 110.1(4)
F13A P2 F12B 53.9(5)
F13A P2 F13B 24.1(4)
F13A P2 F14A 89.5(4)
F14 P2 F11 91.3(4)
F14 P2 F11A 106.1(4)
F14 P2 F12 176.3(4)
F14 P2 F12A 161.6(5)
F14 P2 F12B 126.1(6)
F14 P2 F13A 73.3(4)
F14 P2 F13B 49.7(6)
F14 P2 F14A 16.3(3)
F14 P2 F15 93.0(3)
F14 P2 F16 87.3(3)
F14A P2 F11 74.9(4)
F14A P2 F12 160.1(4)
F14A P2 F12B 142.4(6)
F14A P2 F13B 65.7(6)
F14B P2 F11 53.8(9)
F14B P2 F11A 68.9(9)
F14B P2 F12 139.0(9)
F14B P2 F12A 160.9(9)
F14B P2 F12B 163.3(10)
F14B P2 F13A 110.5(9)
F14B P2 F13B 86.5(10)
F14B P2 F14 37.5(8)
F14B P2 F14A 21.1(8)
F14B P2 F15 90.6(7)
F14B P2 F16 89.2(7)
F15 P2 F11 85.4(2)
F15 P2 F12 85.9(2)
F15 P2 F12A 88.4(3)
F15 P2 F12B 93.9(5)
F15 P2 F13A 86.5(3)
F15 P2 F13B 84.4(4)
F15 P2 F14A 92.0(2)
F15 P2 F16 179.3(2)
F16 P2 F11 94.0(2)
F16 P2 F12 93.8(2)
F16 P2 F12B 86.5(5)
F16 P2 F13A 94.2(3)
F16 P2 F13B 96.3(4)
F16 P2 F14A 88.0(2)

loop_
_geom_bond_atom_site_label_1
_geom_bond_atom_site_label_2
_geom_bond_distance
S1 C1 1.728(3)
S1 C8 1.719(3)
C1 C2 1.394(4)
C1 C6 1.388(5)
C2 C3 1.376(5)
C3 C4 1.394(6)
C4 C5 1.372(5)
C5 C6 1.398(4)
C6 N7 1.404(4)
N7 C8 1.331(4)
N7 C9 1.488(4)
C8 C11 1.440(4)
C9 C10 1.507(5)
C11 C12 1.330(4)
C12 C13 1.457(4)
C13 C14 1.396(4)
C13 C18 1.398(4)
C14 C15 1.382(4)
C15 C16 1.397(4)
C16 C17 1.396(4)
C16 C20 1.499(4)
C17 C18 1.391(4)
C20 C21 1.481(4)
C20 C30 1.359(4)
C21 C22 1.404(4)
C21 C26 1.383(4)
C22 C23 1.390(5)
C23 C24 1.372(5)
C24 C25 1.391(6)
C25 C26 1.375(5)
C30 C31 1.496(4)
C30 C41 1.492(4)
C31 C32 1.391(5)
C31 C36 1.391(4)
C32 C33 1.385(5)
C33 C34 1.384(5)
C34 C35 1.384(5)
C35 C36 1.390(5)
C41 C42 1.391(5)
C41 C46 1.380(5)
C42 C43 1.388(5)
C43 C44 1.381(7)
C44 C45 1.385(6)
C45 C46 1.398(5)
S2 C51 1.731(3)
S2 C58 1.719(3)
C51 C52 1.384(5)
C51 C56 1.398(5)
C52 C53 1.381(6)
C53 C54 1.386(7)
C54 C55 1.381(5)
C55 C56 1.392(4)
C56 N57 1.401(4)
N57 C58 1.335(4)
N57 C59 1.487(4)
C58 C61 1.434(4)
C59 C60 1.513(4)
C61 C62 1.342(4)
C62 C63 1.450(4)
C63 C64 1.394(4)
C63 C68 1.406(4)
C64 C65 1.382(4)
C65 C66 1.395(4)
C66 C67 1.402(4)
C66 C70 1.493(4)
C67 C68 1.378(4)
C70 C71 1.488(4)
C70 C80 1.344(4)
C71 C72 1.368(5)
C71 C76 1.395(5)
C72 C73 1.374(5)
C73 C74 1.402(7)
C74 C75 1.362(6)
C75 C76 1.395(5)
C80 C81 1.496(4)
C80 C91 1.499(4)
C81 C82 1.396(4)
C81 C86 1.395(4)
C82 C83 1.391(5)
C83 C84 1.380(5)
C84 C85 1.387(5)
C85 C86 1.380(5)
C91 C92 1.397(4)
C91 C96 1.406(4)
C92 C93 1.384(5)
C93 C94 1.371(6)
C94 C95 1.400(6)
C95 C96 1.388(5)
P1 F1 1.557(6)
P1 F1A 1.629(7)
P1 F1B 1.715(11)
P1 F2 1.587(2)
P1 F2A 1.621(5)
P1 F2B 1.557(12)
P1 F3 1.702(6)
P1 F3A 1.594(6)
P1 F3B 1.544(12)
P1 F4 1.631(5)
P1 F4A 1.580(6)
P1 F4B 1.693(9)
P1 F5 1.585(2)
P1 F6 1.484(6)
P2 F11 1.700(6)
P2 F11A 1.580(6)
P2 F11B 1.535(12)
P2 F12 1.629(5)
P2 F12A 1.589(6)
P2 F12B 1.669(10)
P2 F13 1.525(6)
P2 F13A 1.611(6)
P2 F13B 1.728(10)
P2 F14 1.559(7)
P2 F14A 1.625(5)
P2 F14B 1.548(13)
P2 F15 1.586(2)
P2 F16 1.589(2)
